data_7152965
loop_
_publ_author_name
'Chigrinova, Mariya'
'McKay, Craig S.'
'Beaulieu, Louis-Philippe B'
'Udachin, Konstantin A.'
'Beauchemin, Andr\'e M'
'Pezacki, John Paul'

_publ_section_title
;
 Rearrangements and addition reactions of biarylazacyclooctynones and the
 implications to copper-free click chemistry.
;
_journal_issue 21
_journal_name_full 'Organic &amp; biomolecular chemistry'
_journal_page_first 3436
_journal_page_last 3441
_journal_paper_doi 10.1039/c3ob40683k
_journal_volume 11
_journal_year 2013
_chemical_formula_sum 'C20 H18 N2 O2'
_chemical_formula_weight 318.36
_chemical_name_systematic
;
?
;
_space_group_IT_number 14
_symmetry_cell_setting monoclinic
_symmetry_space_group_name_Hall '-P 2yn'
_symmetry_space_group_name_H-M 'P 1 21/n 1'
_atom_sites_solution_hydrogens geom
_atom_sites_solution_primary direct
_atom_sites_solution_secondary difmap
_audit_creation_method SHELXL-97
_cell_angle_alpha 90.00
_cell_angle_beta 108.664(3)
_cell_angle_gamma 90.00
_cell_formula_units_Z 4
_cell_length_a 7.7470(5)
_cell_length_b 26.1530(19)
_cell_length_c 8.5985(6)
_cell_measurement_reflns_used 7824
_cell_measurement_temperature 100(1)
_cell_measurement_theta_max 26.37
_cell_measurement_theta_min 2.62
_cell_volume 1650.5(2)
_computing_cell_refinement 'SAINT (Bruker 2001)'
_computing_data_collection APEX2
_computing_data_reduction 'SAINT (Bruker 2001)'
_computing_structure_refinement 'SHELXL-97 (Sheldrick, 1997)'
_computing_structure_solution 'SHELXS-97 (Sheldrick, 1990)'
_diffrn_ambient_temperature 100(1)
_diffrn_measured_fraction_theta_full 0.995
_diffrn_measured_fraction_theta_max 0.989
_diffrn_measurement_device_type 'Bruker Kappa APEX II CCD'
_diffrn_measurement_method ' \f & \w scans'
_diffrn_radiation_monochromator graphite
_diffrn_radiation_source 'fine-focus sealed tube'
_diffrn_radiation_type MoK\a
_diffrn_radiation_wavelength 0.71073
_diffrn_reflns_av_R_equivalents 0.0543
_diffrn_reflns_av_sigmaI/netI 0.0403
_diffrn_reflns_limit_h_max 9
_diffrn_reflns_limit_h_min -8
_diffrn_reflns_limit_k_max 32
_diffrn_reflns_limit_k_min -30
_diffrn_reflns_limit_l_max 10
_diffrn_reflns_limit_l_min -10
_diffrn_reflns_number 27855
_diffrn_reflns_theta_full 26.00
_diffrn_reflns_theta_max 26.49
_diffrn_reflns_theta_min 1.56
_diffrn_standards_number 0
_exptl_absorpt_coefficient_mu 0.084
_exptl_absorpt_correction_T_max 0.9975
_exptl_absorpt_correction_T_min 0.9673
_exptl_absorpt_correction_type multi-scan
_exptl_absorpt_process_details SADABS
_exptl_crystal_colour colorless
_exptl_crystal_density_diffrn 1.281
_exptl_crystal_density_method 'not measured'
_exptl_crystal_description plate
_exptl_crystal_F_000 672
_exptl_crystal_size_max 0.40
_exptl_crystal_size_mid 0.30
_exptl_crystal_size_min 0.03
_refine_diff_density_max 0.230
_refine_diff_density_min -0.280
_refine_diff_density_rms 0.051
_refine_ls_extinction_method none
_refine_ls_goodness_of_fit_ref 1.071
_refine_ls_hydrogen_treatment constr
_refine_ls_matrix_type full
_refine_ls_number_parameters 218
_refine_ls_number_reflns 3371
_refine_ls_number_restraints 0
_refine_ls_restrained_S_all 1.071
_refine_ls_R_factor_all 0.0644
_refine_ls_R_factor_gt 0.0429
_refine_ls_shift/su_max 0.000
_refine_ls_shift/su_mean 0.000
_refine_ls_structure_factor_coef Fsqd
_refine_ls_weighting_details 'calc w=1/[\s^2^(Fo^2^)+(0.0458P)^2^+0.5763P] where P=(Fo^2^+2Fc^2^)/3'
_refine_ls_weighting_scheme calc
_refine_ls_wR_factor_gt 0.0980
_refine_ls_wR_factor_ref 0.1070
_reflns_number_gt 2521
_reflns_number_total 3371
_reflns_threshold_expression >2sigma(I)
_cod_data_source_file c3ob40683k.txt
_cod_data_source_block mc1a_0m
_cod_depositor_comments
;
The following automatic conversions were performed:

'_symmetry_cell_setting' value 'Monoclinic' changed to 'monoclinic'
according to /home/saulius/struct/CIF-dictionaries/cif_core.dic
dictionary named 'cif_core.dic' version 2.4.2 from 2011-04-26.

Automatic conversion script
Id: cif_fix_values 1891 2012-01-12 08:04:46Z andrius 
;
_cod_original_sg_symbol_H-M P21/n
_cod_database_code 7152965

loop_
_symmetry_equiv_pos_as_xyz
'x, y, z'
'-x+1/2, y+1/2, -z+1/2'
'-x, -y, -z'
'x-1/2, -y-1/2, z-1/2'

loop_
_atom_site_label
_atom_site_type_symbol
_atom_site_fract_x
_atom_site_fract_y
_atom_site_fract_z
_atom_site_U_iso_or_equiv
_atom_site_adp_type
_atom_site_occupancy
_atom_site_symmetry_multiplicity
_atom_site_calc_flag
_atom_site_refinement_flags
O1 O -0.03022(15) 0.09656(4) 1.10497(13) 0.0239(3) Uani 1 1 d .
O2 O 0.61572(15) 0.24184(4) 1.02722(13) 0.0228(3) Uani 1 1 d .
N1 N -0.00310(17) 0.11346(5) 0.85569(15) 0.0175(3) Uani 1 1 d .
N2 N 0.36368(17) 0.21583(5) 0.82305(15) 0.0162(3) Uani 1 1 d .
H2 H 0.2825 0.2256 0.7304 0.019 Uiso 1 1 calc R
C1 C 0.0603(2) 0.09461(6) 1.01079(18) 0.0162(3) Uani 1 1 d .
C2 C 0.2442(2) 0.06955(6) 1.06706(17) 0.0154(3) Uani 1 1 d .
C3 C 0.2509(2) 0.01947(6) 1.12422(18) 0.0196(4) Uani 1 1 d .
H3 H 0.1407 0.0016 1.1127 0.023 Uiso 1 1 calc R
C4 C 0.4158(2) -0.00454(6) 1.19745(19) 0.0241(4) Uani 1 1 d .
H4 H 0.4191 -0.0391 1.2319 0.029 Uiso 1 1 calc R
C5 C 0.5768(2) 0.02232(6) 1.2203(2) 0.0244(4) Uani 1 1 d .
H5 H 0.6906 0.0062 1.2724 0.029 Uiso 1 1 calc R
C6 C 0.5720(2) 0.07228(6) 1.16764(19) 0.0216(4) Uani 1 1 d .
H6 H 0.6830 0.0904 1.1862 0.026 Uiso 1 1 calc R
C7 C 0.4063(2) 0.09674(6) 1.08717(17) 0.0166(3) Uani 1 1 d .
C8 C 0.4123(2) 0.15019(6) 1.03316(18) 0.0170(3) Uani 1 1 d .
H8 H 0.4708 0.1748 1.1141 0.020 Uiso 1 1 calc R
C9 C 0.3410(2) 0.16613(6) 0.87857(18) 0.0149(3) Uani 1 1 d .
C10 C 0.2445(2) 0.13131(6) 0.74189(17) 0.0140(3) Uani 1 1 d .
C11 C 0.3184(2) 0.12372(6) 0.61429(18) 0.0167(3) Uani 1 1 d .
H11 H 0.4258 0.1416 0.6164 0.020 Uiso 1 1 calc R
C12 C 0.2386(2) 0.09103(6) 0.48653(19) 0.0194(4) Uani 1 1 d .
H12 H 0.2922 0.0859 0.4026 0.023 Uiso 1 1 calc R
C13 C 0.0792(2) 0.06556(6) 0.48045(19) 0.0206(4) Uani 1 1 d .
H13 H 0.0221 0.0434 0.3913 0.025 Uiso 1 1 calc R
C14 C 0.0041(2) 0.07253(6) 0.60447(18) 0.0189(4) Uani 1 1 d .
H14 H -0.1045 0.0549 0.6005 0.023 Uiso 1 1 calc R
C15 C 0.0859(2) 0.10506(6) 0.73494(17) 0.0148(3) Uani 1 1 d .
C16 C -0.1843(2) 0.13769(6) 0.7984(2) 0.0226(4) Uani 1 1 d .
H16A H -0.2413 0.1352 0.8860 0.027 Uiso 1 1 calc R
H16B H -0.2623 0.1188 0.7016 0.027 Uiso 1 1 calc R
C17 C -0.1762(2) 0.19233(7) 0.7534(2) 0.0310(4) Uani 1 1 d .
H17 H -0.1033 0.2149 0.8346 0.037 Uiso 1 1 calc R
C18 C -0.2636(3) 0.21129(8) 0.6084(3) 0.0426(5) Uani 1 1 d .
H18A H -0.3376 0.1897 0.5245 0.051 Uiso 1 1 calc R
H18B H -0.2529 0.2466 0.5872 0.051 Uiso 1 1 calc R
C19 C 0.4959(2) 0.25026(6) 0.89592(18) 0.0184(3) Uani 1 1 d .
C20 C 0.4863(2) 0.29975(6) 0.8061(2) 0.0271(4) Uani 1 1 d .
H20A H 0.4557 0.3275 0.8694 0.041 Uiso 1 1 calc R
H20B H 0.3924 0.2974 0.6983 0.041 Uiso 1 1 calc R
H20C H 0.6045 0.3068 0.7917 0.041 Uiso 1 1 calc R

loop_
_atom_site_aniso_label
_atom_site_aniso_U_11
_atom_site_aniso_U_22
_atom_site_aniso_U_33
_atom_site_aniso_U_23
_atom_site_aniso_U_13
_atom_site_aniso_U_12
O1 0.0200(6) 0.0347(7) 0.0205(6) 0.0025(5) 0.0113(5) 0.0024(5)
O2 0.0194(6) 0.0247(6) 0.0188(6) 0.0005(5) -0.0018(5) -0.0037(5)
N1 0.0123(7) 0.0249(7) 0.0165(7) 0.0032(5) 0.0064(5) 0.0022(5)
N2 0.0143(7) 0.0171(7) 0.0145(6) 0.0010(5) 0.0008(5) -0.0001(5)
C1 0.0169(8) 0.0148(8) 0.0173(8) -0.0024(6) 0.0061(6) -0.0036(6)
C2 0.0162(8) 0.0204(8) 0.0097(7) -0.0018(6) 0.0041(6) -0.0006(6)
C3 0.0211(9) 0.0206(8) 0.0170(8) -0.0006(6) 0.0060(6) -0.0038(7)
C4 0.0288(10) 0.0190(8) 0.0227(9) 0.0045(7) 0.0057(7) 0.0028(7)
C5 0.0194(9) 0.0284(9) 0.0236(9) 0.0067(7) 0.0045(7) 0.0073(7)
C6 0.0151(8) 0.0297(9) 0.0195(8) 0.0038(7) 0.0048(6) -0.0014(7)
C7 0.0177(8) 0.0211(8) 0.0110(7) -0.0005(6) 0.0048(6) 0.0003(7)
C8 0.0152(8) 0.0194(8) 0.0161(8) -0.0030(6) 0.0044(6) -0.0027(6)
C9 0.0115(8) 0.0168(8) 0.0169(8) -0.0008(6) 0.0054(6) -0.0002(6)
C10 0.0134(8) 0.0144(8) 0.0135(7) 0.0018(6) 0.0032(6) 0.0028(6)
C11 0.0140(8) 0.0203(8) 0.0162(8) 0.0031(6) 0.0052(6) 0.0019(6)
C12 0.0238(9) 0.0200(8) 0.0146(8) 0.0017(6) 0.0063(6) 0.0056(7)
C13 0.0273(9) 0.0153(8) 0.0158(8) -0.0004(6) 0.0020(7) -0.0004(7)
C14 0.0177(8) 0.0178(8) 0.0184(8) 0.0025(6) 0.0021(6) -0.0026(6)
C15 0.0140(8) 0.0178(8) 0.0121(7) 0.0043(6) 0.0034(6) 0.0033(6)
C16 0.0127(8) 0.0321(10) 0.0242(9) 0.0067(7) 0.0076(7) 0.0039(7)
C17 0.0198(9) 0.0285(10) 0.0477(12) 0.0014(8) 0.0148(8) 0.0053(8)
C18 0.0323(11) 0.0433(12) 0.0616(14) 0.0262(10) 0.0281(10) 0.0113(9)
C19 0.0164(8) 0.0202(8) 0.0176(8) -0.0024(6) 0.0042(7) -0.0004(6)
C20 0.0270(10) 0.0218(9) 0.0257(9) 0.0019(7) -0.0007(7) -0.0064(7)

loop_
_atom_type_symbol
_atom_type_description
_atom_type_scat_dispersion_real
_atom_type_scat_dispersion_imag
_atom_type_scat_source
C C 0.0033 0.0016 'International Tables Vol C Tables 4.2.6.8 and 6.1.1.4'
H H 0.0000 0.0000 'International Tables Vol C Tables 4.2.6.8 and 6.1.1.4'
N N 0.0061 0.0033 'International Tables Vol C Tables 4.2.6.8 and 6.1.1.4'
O O 0.0106 0.0060 'International Tables Vol C Tables 4.2.6.8 and 6.1.1.4'

loop_
_geom_angle_atom_site_label_1
_geom_angle_atom_site_label_2
_geom_angle_atom_site_label_3
_geom_angle
C1 N1 C15 123.25(12)
C1 N1 C16 119.41(13)
C15 N1 C16 116.78(12)
C19 N2 C9 127.64(12)
O1 C1 N1 121.88(14)
O1 C1 C2 119.21(13)
N1 C1 C2 118.89(13)
C3 C2 C7 120.06(14)
C3 C2 C1 116.67(14)
C7 C2 C1 122.52(13)
C4 C3 C2 120.85(15)
C3 C4 C5 119.47(15)
C6 C5 C4 120.25(15)
C5 C6 C7 121.21(15)
C6 C7 C2 118.08(14)
C6 C7 C8 118.07(14)
C2 C7 C8 123.81(14)
C9 C8 C7 124.37(14)
C8 C9 N2 124.57(13)
C8 C9 C10 122.70(14)
N2 C9 C10 112.44(12)
C15 C10 C11 118.13(13)
C15 C10 C9 123.37(13)
C11 C10 C9 118.49(13)
C12 C11 C10 121.43(15)
C11 C12 C13 119.73(15)
C14 C13 C12 119.79(14)
C13 C14 C15 120.56(15)
C14 C15 C10 120.35(14)
C14 C15 N1 118.51(14)
C10 C15 N1 121.02(13)
N1 C16 C17 112.67(14)
C18 C17 C16 124.01(19)
O2 C19 N2 122.77(14)
O2 C19 C20 121.77(14)
N2 C19 C20 115.47(13)

loop_
_geom_bond_atom_site_label_1
_geom_bond_atom_site_label_2
_geom_bond_distance
O1 C1 1.2303(19)
O2 C19 1.2305(18)
N1 C1 1.3578(19)
N1 C15 1.4353(19)
N1 C16 1.4736(19)
N2 C19 1.357(2)
N2 C9 1.415(2)
C1 C2 1.501(2)
C2 C3 1.394(2)
C2 C7 1.405(2)
C3 C4 1.381(2)
C4 C5 1.389(2)
C5 C6 1.379(2)
C6 C7 1.403(2)
C7 C8 1.478(2)
C8 C9 1.333(2)
C9 C10 1.486(2)
C10 C15 1.392(2)
C10 C11 1.404(2)
C11 C12 1.373(2)
C12 C13 1.389(2)
C13 C14 1.381(2)
C14 C15 1.389(2)
C16 C17 1.487(2)
C17 C18 1.311(3)
C19 C20 1.497(2)
